data_4512515
loop_
_publ_author_name
'Palmer, W. Neil'
'Diao, Tianning'
'Pappas, Iraklis'
'Chirik, Paul J.'

_publ_section_title
;
 High-Activity Cobalt Catalysts for Alkene Hydroboration with
 Electronically Responsive Terpyridine and \a-Diimine Ligands
;
_journal_issue 2
_journal_name_full 'ACS Catalysis'
_journal_page_first 622
_journal_paper_doi 10.1021/cs501639r
_journal_volume 5
_journal_year 2015
_chemical_formula_sum 'C19 H22 Co N3 Si'
_chemical_formula_weight 379.42
_chemical_name_systematic
;
 ?
;
_space_group_IT_number 14
_symmetry_cell_setting monoclinic
_symmetry_space_group_name_Hall '-P 2yn'
_symmetry_space_group_name_H-M 'P 1 21/n 1'
_atom_sites_solution_hydrogens geom
_atom_sites_solution_primary direct
_atom_sites_solution_secondary difmap
_audit_creation_method SHELXL-97
_cell_angle_alpha 90.000
_cell_angle_beta 94.520(5)
_cell_angle_gamma 90.000
_cell_formula_units_Z 8
_cell_length_a 11.086(5)
_cell_length_b 19.096(5)
_cell_length_c 16.774(5)
_cell_measurement_reflns_used 8479
_cell_measurement_temperature 100(2)
_cell_measurement_theta_max 66.58
_cell_measurement_theta_min 3.51
_cell_volume 3540(2)
_computing_cell_refinement 'Bruker SAINT'
_computing_data_collection 'Bruker APEX2'
_computing_data_reduction 'Bruker SAINT'
_computing_molecular_graphics 'ORTEP 3 (Farraguia, 1997)'
_computing_structure_refinement 'SHELXL-97 (Sheldrick, 2008)'
_computing_structure_solution 'SIR 92 (Giacavazzo, 1993)'
_diffrn_ambient_temperature 100(2)
_diffrn_measured_fraction_theta_full 'ACTA 50'
_diffrn_measured_fraction_theta_max 0.979
_diffrn_measurement_device_type 'Bruker APEX II CCD'
_diffrn_measurement_method 'phi and omega scans'
_diffrn_radiation_monochromator graphite
_diffrn_radiation_source 'fine-focus sealed tube'
_diffrn_radiation_type CuK\a
_diffrn_radiation_wavelength 1.54184
_diffrn_reflns_av_R_equivalents 0.0769
_diffrn_reflns_av_sigmaI/netI 0.0672
_diffrn_reflns_limit_h_max 12
_diffrn_reflns_limit_h_min -11
_diffrn_reflns_limit_k_max 22
_diffrn_reflns_limit_k_min -20
_diffrn_reflns_limit_l_max 18
_diffrn_reflns_limit_l_min -19
_diffrn_reflns_number 21304
_diffrn_reflns_theta_full 'ACTA 50'
_diffrn_reflns_theta_max 66.62
_diffrn_reflns_theta_min 3.51
_exptl_absorpt_coefficient_mu 8.274
_exptl_absorpt_correction_T_max 0.7528
_exptl_absorpt_correction_T_min 0.4719
_exptl_absorpt_correction_type multi-scan
_exptl_absorpt_process_details 'SADABS V2008/1 (Bruker AXS)'
_exptl_crystal_colour blue
_exptl_crystal_density_diffrn 1.424
_exptl_crystal_density_method 'not measured'
_exptl_crystal_description plate
_exptl_crystal_F_000 1584
_exptl_crystal_size_max 0.206
_exptl_crystal_size_mid 0.114
_exptl_crystal_size_min 0.043
_refine_diff_density_max 2.204
_refine_diff_density_min -0.623
_refine_diff_density_rms 0.110
_refine_ls_extinction_method none
_refine_ls_goodness_of_fit_ref 1.043
_refine_ls_hydrogen_treatment constr
_refine_ls_matrix_type full
_refine_ls_number_parameters 439
_refine_ls_number_reflns 6124
_refine_ls_number_restraints 0
_refine_ls_restrained_S_all 1.043
_refine_ls_R_factor_all 0.1014
_refine_ls_R_factor_gt 0.0698
_refine_ls_shift/su_max 0.000
_refine_ls_shift/su_mean 0.000
_refine_ls_structure_factor_coef Fsqd
_refine_ls_weighting_details 'calc w=1/[\s^2^(Fo^2^)+(0.0975P)^2^+7.2074P] where P=(Fo^2^+2Fc^2^)/3'
_refine_ls_weighting_scheme calc
_refine_ls_wR_factor_gt 0.1698
_refine_ls_wR_factor_ref 0.1918
_reflns_number_gt 4371
_reflns_number_total 6124
_reflns_threshold_expression >2\s(I)
_cod_data_source_file cs501639r_si_002.cif
_cod_data_source_block tnd15
_cod_depositor_comments 'Adding full bibliography for 4512512--4512516.cif.'
_cod_original_sg_symbol_H-M P2(1)/n
_cod_database_code 4512515

loop_
_symmetry_equiv_pos_as_xyz
'x, y, z'
'-x+1/2, y+1/2, -z+1/2'
'-x, -y, -z'
'x-1/2, -y-1/2, z-1/2'

loop_
_atom_site_label
_atom_site_type_symbol
_atom_site_fract_x
_atom_site_fract_y
_atom_site_fract_z
_atom_site_U_iso_or_equiv
_atom_site_adp_type
_atom_site_occupancy
_atom_site_symmetry_multiplicity
_atom_site_calc_flag
_atom_site_refinement_flags
C1 C 0.7777(5) 0.2805(3) 0.3678(3) 0.0268(12) Uani 1 1 d .
H1 H 0.7437 0.2350 0.3614 0.032 Uiso 1 1 calc R
C2 C 0.7139(5) 0.3356(3) 0.3337(3) 0.0321(14) Uani 1 1 d .
H2 H 0.6385 0.3280 0.3039 0.039 Uiso 1 1 calc R
C3 C 0.7610(6) 0.4037(3) 0.3433(3) 0.0339(14) Uani 1 1 d .
H3 H 0.7184 0.4429 0.3205 0.041 Uiso 1 1 calc R
C4 C 0.8703(5) 0.4118(3) 0.3864(3) 0.0290(13) Uani 1 1 d .
H4 H 0.9043 0.4572 0.3935 0.035 Uiso 1 1 calc R
C5 C 0.9324(5) 0.3536(3) 0.4200(3) 0.0231(12) Uani 1 1 d .
C6 C 1.0456(5) 0.3565(3) 0.4690(3) 0.0211(11) Uani 1 1 d .
C7 C 1.1167(5) 0.4145(3) 0.4901(3) 0.0265(13) Uani 1 1 d .
H7 H 1.0930 0.4600 0.4721 0.032 Uiso 1 1 calc R
C8 C 1.2243(5) 0.4045(3) 0.5385(3) 0.0300(13) Uani 1 1 d .
H8 H 1.2734 0.4435 0.5548 0.036 Uiso 1 1 calc R
C9 C 1.2591(5) 0.3374(3) 0.5627(3) 0.0269(12) Uani 1 1 d .
H9 H 1.3322 0.3301 0.5951 0.032 Uiso 1 1 calc R
C10 C 1.1855(5) 0.2811(3) 0.5388(3) 0.0214(11) Uani 1 1 d .
C11 C 1.2020(5) 0.2079(3) 0.5590(3) 0.0212(11) Uani 1 1 d .
C12 C 1.2980(5) 0.1794(3) 0.6071(3) 0.0253(12) Uani 1 1 d .
H12 H 1.3625 0.2089 0.6269 0.030 Uiso 1 1 calc R
C13 C 1.3010(5) 0.1092(3) 0.6265(3) 0.0292(13) Uani 1 1 d .
H13 H 1.3661 0.0899 0.6596 0.035 Uiso 1 1 calc R
C14 C 1.2049(5) 0.0678(3) 0.5959(3) 0.0249(12) Uani 1 1 d .
H14 H 1.2031 0.0193 0.6083 0.030 Uiso 1 1 calc R
C15 C 1.1131(5) 0.0972(3) 0.5478(3) 0.0210(11) Uani 1 1 d .
H15 H 1.0488 0.0677 0.5276 0.025 Uiso 1 1 calc R
C16 C 0.9177(5) 0.1338(3) 0.4014(3) 0.0214(11) Uani 1 1 d .
H16A H 0.9266 0.0910 0.4347 0.026 Uiso 1 1 calc R
H16B H 0.8305 0.1415 0.3868 0.026 Uiso 1 1 calc R
C17 C 1.1606(5) 0.0959(3) 0.3345(3) 0.0253(12) Uani 1 1 d .
H17A H 1.1993 0.1291 0.3731 0.038 Uiso 1 1 calc R
H17B H 1.2037 0.0960 0.2857 0.038 Uiso 1 1 calc R
H17C H 1.1633 0.0488 0.3578 0.038 Uiso 1 1 calc R
C18 C 0.9248(5) 0.0529(3) 0.2430(3) 0.0269(12) Uani 1 1 d .
H18A H 0.9361 0.0070 0.2688 0.040 Uiso 1 1 calc R
H18B H 0.9617 0.0525 0.1918 0.040 Uiso 1 1 calc R
H18C H 0.8381 0.0628 0.2337 0.040 Uiso 1 1 calc R
C19 C 0.9910(5) 0.2042(3) 0.2483(3) 0.0242(12) Uani 1 1 d .
H19A H 0.9062 0.2177 0.2365 0.036 Uiso 1 1 calc R
H19B H 1.0283 0.1959 0.1981 0.036 Uiso 1 1 calc R
H19C H 1.0344 0.2418 0.2781 0.036 Uiso 1 1 calc R
C20 C 1.0135(5) 0.2904(3) 0.6845(3) 0.0291(13) Uani 1 1 d .
H20 H 1.0524 0.2463 0.6909 0.035 Uiso 1 1 calc R
C21 C 1.0714(5) 0.3482(3) 0.7200(4) 0.0336(14) Uani 1 1 d .
H21 H 1.1476 0.3433 0.7496 0.040 Uiso 1 1 calc R
C22 C 1.0160(6) 0.4133(3) 0.7114(4) 0.0357(15) Uani 1 1 d .
H22 H 1.0519 0.4535 0.7369 0.043 Uiso 1 1 calc R
C23 C 0.9080(5) 0.4183(3) 0.6652(3) 0.0295(13) Uani 1 1 d .
H23 H 0.8702 0.4626 0.6567 0.035 Uiso 1 1 calc R
C24 C 0.8540(5) 0.3581(3) 0.6307(3) 0.0246(12) Uani 1 1 d .
C25 C 0.7417(5) 0.3569(3) 0.5819(3) 0.0214(11) Uani 1 1 d .
C26 C 0.6631(5) 0.4117(3) 0.5592(3) 0.0303(13) Uani 1 1 d .
H26 H 0.6825 0.4584 0.5753 0.036 Uiso 1 1 calc R
C27 C 0.5569(5) 0.3978(3) 0.5132(3) 0.0319(14) Uani 1 1 d .
H27 H 0.5040 0.4351 0.4965 0.038 Uiso 1 1 calc R
C28 C 0.5275(5) 0.3296(3) 0.4912(3) 0.0281(12) Uani 1 1 d .
H28 H 0.4536 0.3197 0.4608 0.034 Uiso 1 1 calc R
C29 C 0.6070(5) 0.2762(3) 0.5143(3) 0.0244(12) Uani 1 1 d .
C30 C 0.5953(5) 0.2024(3) 0.4975(3) 0.0216(11) Uani 1 1 d .
C31 C 0.4993(5) 0.1707(3) 0.4521(3) 0.0276(12) Uani 1 1 d .
H31 H 0.4330 0.1983 0.4310 0.033 Uiso 1 1 calc R
C32 C 0.5001(5) 0.0999(3) 0.4376(3) 0.0279(12) Uani 1 1 d .
H32 H 0.4355 0.0780 0.4063 0.033 Uiso 1 1 calc R
C33 C 0.5978(5) 0.0614(3) 0.4700(3) 0.0263(12) Uani 1 1 d .
H33 H 0.6012 0.0124 0.4610 0.032 Uiso 1 1 calc R
C34 C 0.6903(5) 0.0942(3) 0.5154(3) 0.0224(11) Uani 1 1 d .
H34 H 0.7562 0.0665 0.5369 0.027 Uiso 1 1 calc R
C35 C 0.8811(5) 0.1404(3) 0.6609(3) 0.0219(11) Uani 1 1 d .
H35A H 0.8756 0.0955 0.6314 0.026 Uiso 1 1 calc R
H35B H 0.9672 0.1497 0.6779 0.026 Uiso 1 1 calc R
C36 C 0.8512(6) 0.0710(3) 0.8243(3) 0.0334(14) Uani 1 1 d .
H36A H 0.8431 0.0239 0.8014 0.050 Uiso 1 1 calc R
H36B H 0.8056 0.0738 0.8720 0.050 Uiso 1 1 calc R
H36C H 0.9368 0.0809 0.8392 0.050 Uiso 1 1 calc R
C37 C 0.6291(5) 0.1092(3) 0.7211(3) 0.0286(13) Uani 1 1 d .
H37A H 0.5887 0.1452 0.6870 0.043 Uiso 1 1 calc R
H37B H 0.5864 0.1036 0.7697 0.043 Uiso 1 1 calc R
H37C H 0.6285 0.0646 0.6921 0.043 Uiso 1 1 calc R
C38 C 0.7940(5) 0.2225(3) 0.8041(3) 0.0250(12) Uani 1 1 d .
H38A H 0.8782 0.2372 0.8161 0.037 Uiso 1 1 calc R
H38B H 0.7548 0.2171 0.8541 0.037 Uiso 1 1 calc R
H38C H 0.7509 0.2580 0.7706 0.037 Uiso 1 1 calc R
N1 N 0.8874(4) 0.2869(2) 0.4105(2) 0.0201(9) Uani 1 1 d .
N2 N 1.0788(4) 0.2907(2) 0.4941(2) 0.0192(9) Uani 1 1 d .
N3 N 1.1082(4) 0.1664(2) 0.5272(2) 0.0197(9) Uani 1 1 d .
N4 N 0.9051(4) 0.2929(2) 0.6412(3) 0.0214(10) Uani 1 1 d .
N5 N 0.7143(4) 0.2903(2) 0.5582(2) 0.0192(9) Uani 1 1 d .
N6 N 0.6920(4) 0.1634(2) 0.5308(2) 0.0211(9) Uani 1 1 d .
Si1 Si 0.99864(12) 0.12233(7) 0.30961(8) 0.0182(3) Uani 1 1 d .
Si2 Si 0.79047(13) 0.13647(7) 0.74925(8) 0.0212(3) Uani 1 1 d .
Co1 Co 0.98598(7) 0.21492(4) 0.46210(5) 0.0168(2) Uani 1 1 d .
Co2 Co 0.81272(7) 0.21745(4) 0.59274(5) 0.0187(2) Uani 1 1 d .

loop_
_atom_site_aniso_label
_atom_site_aniso_U_11
_atom_site_aniso_U_22
_atom_site_aniso_U_33
_atom_site_aniso_U_23
_atom_site_aniso_U_13
_atom_site_aniso_U_12
C1 0.021(3) 0.039(3) 0.020(3) -0.001(2) 0.000(2) 0.002(2)
C2 0.025(3) 0.049(4) 0.022(3) 0.001(3) -0.005(2) 0.013(3)
C3 0.042(4) 0.038(3) 0.021(3) 0.004(3) -0.004(3) 0.017(3)
C4 0.033(3) 0.031(3) 0.024(3) 0.007(2) 0.005(2) 0.010(2)
C5 0.024(3) 0.026(3) 0.020(3) 0.001(2) 0.009(2) 0.006(2)
C6 0.027(3) 0.022(3) 0.016(3) -0.001(2) 0.010(2) 0.000(2)
C7 0.031(3) 0.025(3) 0.025(3) -0.003(2) 0.007(2) 0.000(2)
C8 0.038(3) 0.028(3) 0.025(3) -0.002(2) 0.010(3) -0.011(2)
C9 0.024(3) 0.037(3) 0.021(3) -0.006(2) 0.004(2) -0.006(2)
C10 0.021(3) 0.028(3) 0.015(3) -0.003(2) 0.002(2) -0.003(2)
C11 0.022(3) 0.029(3) 0.012(3) -0.002(2) -0.001(2) -0.001(2)
C12 0.021(3) 0.035(3) 0.019(3) -0.006(2) -0.006(2) 0.002(2)
C13 0.025(3) 0.039(3) 0.023(3) -0.007(3) -0.005(2) 0.012(2)
C14 0.027(3) 0.027(3) 0.021(3) -0.003(2) 0.004(2) 0.008(2)
C15 0.021(3) 0.023(3) 0.019(3) 0.000(2) 0.002(2) 0.003(2)
C16 0.014(3) 0.028(3) 0.021(3) 0.000(2) -0.004(2) 0.002(2)
C17 0.021(3) 0.032(3) 0.023(3) -0.002(2) 0.004(2) 0.001(2)
C18 0.023(3) 0.030(3) 0.026(3) -0.007(2) -0.007(2) 0.001(2)
C19 0.022(3) 0.033(3) 0.018(3) 0.004(2) 0.002(2) 0.002(2)
C20 0.030(3) 0.036(3) 0.022(3) 0.007(2) 0.006(2) -0.002(2)
C21 0.027(3) 0.043(4) 0.030(3) 0.002(3) 0.000(2) -0.010(3)
C22 0.041(4) 0.041(4) 0.026(3) -0.004(3) 0.007(3) -0.019(3)
C23 0.036(3) 0.027(3) 0.026(3) 0.004(2) 0.005(3) -0.007(2)
C24 0.027(3) 0.024(3) 0.024(3) 0.002(2) 0.009(2) 0.000(2)
C25 0.027(3) 0.022(3) 0.016(3) 0.003(2) 0.007(2) 0.004(2)
C26 0.040(4) 0.026(3) 0.025(3) -0.001(2) 0.006(3) 0.004(2)
C27 0.036(4) 0.031(3) 0.028(3) -0.002(3) -0.005(3) 0.013(2)
C28 0.026(3) 0.035(3) 0.022(3) 0.001(2) -0.004(2) 0.006(2)
C29 0.026(3) 0.030(3) 0.018(3) 0.001(2) 0.003(2) 0.004(2)
C30 0.022(3) 0.027(3) 0.015(3) 0.004(2) 0.002(2) 0.004(2)
C31 0.022(3) 0.038(3) 0.023(3) 0.006(3) -0.001(2) 0.001(2)
C32 0.029(3) 0.032(3) 0.023(3) 0.002(2) 0.001(2) -0.006(2)
C33 0.027(3) 0.023(3) 0.030(3) -0.002(2) 0.009(2) -0.003(2)
C34 0.019(3) 0.024(3) 0.025(3) 0.003(2) 0.006(2) 0.002(2)
C35 0.018(3) 0.027(3) 0.022(3) 0.001(2) 0.002(2) 0.002(2)
C36 0.045(4) 0.030(3) 0.026(3) 0.006(3) 0.007(3) -0.002(3)
C37 0.026(3) 0.039(3) 0.022(3) -0.004(3) 0.006(2) -0.005(2)
C38 0.030(3) 0.026(3) 0.019(3) -0.001(2) 0.009(2) 0.000(2)
N1 0.023(2) 0.027(2) 0.011(2) -0.0014(18) 0.0026(17) 0.0009(18)
N2 0.017(2) 0.025(2) 0.015(2) -0.0031(18) -0.0001(17) 0.0021(17)
N3 0.022(2) 0.023(2) 0.014(2) -0.0037(18) 0.0000(17) -0.0008(17)
N4 0.018(2) 0.032(2) 0.015(2) 0.0017(19) 0.0066(18) 0.0006(18)
N5 0.015(2) 0.028(2) 0.014(2) 0.0001(18) -0.0005(17) 0.0021(17)
N6 0.026(2) 0.024(2) 0.014(2) 0.0020(18) 0.0038(17) 0.0030(18)
Si1 0.0147(7) 0.0240(7) 0.0154(7) -0.0008(6) -0.0017(5) 0.0004(5)
Si2 0.0221(8) 0.0242(7) 0.0173(7) 0.0018(6) 0.0027(6) -0.0006(6)
Co1 0.0140(4) 0.0224(4) 0.0138(4) -0.0008(3) -0.0013(3) -0.0003(3)
Co2 0.0178(5) 0.0228(5) 0.0155(5) 0.0024(3) 0.0012(3) 0.0029(3)

loop_
_atom_type_symbol
_atom_type_description
_atom_type_scat_dispersion_real
_atom_type_scat_dispersion_imag
_atom_type_scat_source
C C 0.0181 0.0091 'International Tables Vol C Tables 4.2.6.8 and 6.1.1.4'
H H 0.0000 0.0000 'International Tables Vol C Tables 4.2.6.8 and 6.1.1.4'
N N 0.0311 0.0180 'International Tables Vol C Tables 4.2.6.8 and 6.1.1.4'
Si Si 0.2541 0.3302 'International Tables Vol C Tables 4.2.6.8 and 6.1.1.4'
Co Co -2.3653 3.6143 'International Tables Vol C Tables 4.2.6.8 and 6.1.1.4'

loop_
_geom_angle_atom_site_label_1
_geom_angle_atom_site_label_2
_geom_angle_atom_site_label_3
_geom_angle
C2 C1 N1 124.0(5)
C1 C2 C3 119.3(5)
C4 C3 C2 118.1(5)
C3 C4 C5 120.6(6)
N1 C5 C4 121.8(5)
N1 C5 C6 113.1(5)
C4 C5 C6 125.1(5)
N2 C6 C7 121.4(5)
N2 C6 C5 109.9(4)
C7 C6 C5 128.7(5)
C6 C7 C8 118.6(5)
C9 C8 C7 119.9(5)
C8 C9 C10 119.1(5)
N2 C10 C9 121.2(5)
N2 C10 C11 110.4(4)
C9 C10 C11 128.3(5)
N3 C11 C12 121.2(5)
N3 C11 C10 112.7(5)
C12 C11 C10 126.1(5)
C13 C12 C11 121.3(5)
C12 C13 C14 117.4(5)
C15 C14 C13 119.8(5)
N3 C15 C14 124.0(5)
Si1 C16 Co1 109.3(3)
N4 C20 C21 124.4(6)
C20 C21 C22 118.8(6)
C23 C22 C21 118.6(6)
C22 C23 C24 120.0(6)
N4 C24 C23 122.2(5)
N4 C24 C25 112.9(5)
C23 C24 C25 124.9(5)
N5 C25 C26 120.1(5)
N5 C25 C24 110.2(4)
C26 C25 C24 129.7(5)
C27 C26 C25 119.6(5)
C26 C27 C28 120.1(5)
C29 C28 C27 119.2(5)
N5 C29 C28 120.6(5)
N5 C29 C30 110.9(5)
C28 C29 C30 128.5(5)
N6 C30 C31 121.2(5)
N6 C30 C29 113.1(5)
C31 C30 C29 125.7(5)
C32 C31 C30 120.6(5)
C31 C32 C33 117.9(5)
C34 C33 C32 120.1(5)
N6 C34 C33 123.4(5)
Si2 C35 Co2 106.5(2)
C1 N1 C5 116.4(5)
C1 N1 Co1 128.5(4)
C5 N1 Co1 115.1(4)
C10 N2 C6 119.7(4)
C10 N2 Co1 119.9(3)
C6 N2 Co1 120.3(4)
C15 N3 C11 116.3(4)
C15 N3 Co1 128.7(4)
C11 N3 Co1 115.0(3)
C20 N4 C24 116.0(5)
C20 N4 Co2 128.7(4)
C24 N4 Co2 115.3(4)
C25 N5 C29 120.2(4)
C25 N5 Co2 120.2(4)
C29 N5 Co2 119.3(4)
C34 N6 C30 116.8(5)
C34 N6 Co2 128.9(4)
C30 N6 Co2 114.3(3)
C16 Si1 C19 110.7(2)
C16 Si1 C18 111.1(2)
C19 Si1 C18 105.3(3)
C16 Si1 C17 111.3(2)
C19 Si1 C17 110.4(2)
C18 Si1 C17 107.8(2)
C35 Si2 C36 112.2(3)
C35 Si2 C38 111.3(2)
C36 Si2 C38 105.2(3)
C35 Si2 C37 111.9(2)
C36 Si2 C37 105.6(3)
C38 Si2 C37 110.2(3)
N2 Co1 N3 81.86(18)
N2 Co1 N1 81.55(19)
N3 Co1 N1 163.22(19)
N2 Co1 C16 163.0(2)
N3 Co1 C16 98.1(2)
N1 Co1 C16 98.5(2)
N5 Co2 N4 81.30(19)
N5 Co2 N6 82.22(19)
N4 Co2 N6 163.45(19)
N5 Co2 C35 159.83(19)
N4 Co2 C35 98.4(2)
N6 Co2 C35 97.6(2)

loop_
_geom_bond_atom_site_label_1
_geom_bond_atom_site_label_2
_geom_bond_distance
C1 C2 1.369(8)
C1 N1 1.368(7)
C2 C3 1.405(9)
C3 C4 1.370(9)
C4 C5 1.402(7)
C5 N1 1.373(7)
C5 C6 1.447(8)
C6 N2 1.366(7)
C6 C7 1.388(8)
C7 C8 1.402(8)
C8 C9 1.388(8)
C9 C10 1.390(7)
C10 N2 1.362(7)
C10 C11 1.447(7)
C11 N3 1.380(7)
C11 C12 1.394(7)
C12 C13 1.379(8)
C13 C14 1.392(8)
C14 C15 1.368(7)
C15 N3 1.366(7)
C16 Si1 1.855(5)
C16 Co1 1.972(5)
C17 Si1 1.881(5)
C18 Si1 1.880(5)
C19 Si1 1.869(5)
C20 N4 1.355(8)
C20 C21 1.386(8)
C21 C22 1.390(9)
C22 C23 1.378(9)
C23 C24 1.400(8)
C24 N4 1.374(7)
C24 C25 1.435(8)
C25 N5 1.360(7)
C25 C26 1.396(8)
C26 C27 1.381(9)
C27 C28 1.385(8)
C28 C29 1.383(8)
C29 N5 1.376(7)
C29 C30 1.440(8)
C30 N6 1.386(7)
C30 C31 1.397(8)
C31 C32 1.374(8)
C32 C33 1.385(8)
C33 C34 1.377(8)
C34 N6 1.347(7)
C35 Si2 1.856(5)
C35 Co2 1.978(5)
C36 Si2 1.862(6)
C37 Si2 1.887(6)
C38 Si2 1.882(5)
N1 Co1 1.919(4)
N2 Co1 1.832(4)
N3 Co1 1.911(4)
N4 Co2 1.911(5)
N5 Co2 1.833(4)
N6 Co2 1.927(5)

loop_
_geom_torsion_atom_site_label_1
_geom_torsion_atom_site_label_2
_geom_torsion_atom_site_label_3
_geom_torsion_atom_site_label_4
_geom_torsion
N1 C1 C2 C3 -1.0(8)
C1 C2 C3 C4 0.4(8)
C2 C3 C4 C5 -0.3(8)
C3 C4 C5 N1 0.8(8)
C3 C4 C5 C6 -177.5(5)
N1 C5 C6 N2 -0.4(6)
C4 C5 C6 N2 178.0(5)
N1 C5 C6 C7 179.1(5)
C4 C5 C6 C7 -2.5(8)
N2 C6 C7 C8 -0.3(7)
C5 C6 C7 C8 -179.8(5)
C6 C7 C8 C9 1.5(7)
C7 C8 C9 C10 -0.5(8)
C8 C9 C10 N2 -1.8(7)
C8 C9 C10 C11 -177.7(5)
N2 C10 C11 N3 1.2(6)
C9 C10 C11 N3 177.5(5)
N2 C10 C11 C12 -176.9(5)
C9 C10 C11 C12 -0.5(9)
N3 C11 C12 C13 -1.9(8)
C10 C11 C12 C13 176.0(5)
C11 C12 C13 C14 0.4(8)
C12 C13 C14 C15 0.6(8)
C13 C14 C15 N3 -0.2(8)
N4 C20 C21 C22 0.1(9)
C20 C21 C22 C23 -2.6(8)
C21 C22 C23 C24 2.6(8)
C22 C23 C24 N4 0.0(8)
C22 C23 C24 C25 179.8(5)
N4 C24 C25 N5 0.0(6)
C23 C24 C25 N5 -179.8(5)
N4 C24 C25 C26 178.8(5)
C23 C24 C25 C26 -1.0(9)
N5 C25 C26 C27 0.6(8)
C24 C25 C26 C27 -178.1(5)
C25 C26 C27 C28 1.5(8)
C26 C27 C28 C29 -1.6(8)
C27 C28 C29 N5 -0.2(8)
C27 C28 C29 C30 -179.3(5)
N5 C29 C30 N6 1.5(6)
C28 C29 C30 N6 -179.3(5)
N5 C29 C30 C31 -177.7(5)
C28 C29 C30 C31 1.4(9)
N6 C30 C31 C32 -1.6(8)
C29 C30 C31 C32 177.6(5)
C30 C31 C32 C33 0.6(8)
C31 C32 C33 C34 0.1(8)
C32 C33 C34 N6 0.0(8)
C2 C1 N1 C5 1.5(7)
C2 C1 N1 Co1 179.4(4)
C4 C5 N1 C1 -1.3(7)
C6 C5 N1 C1 177.1(4)
C4 C5 N1 Co1 -179.5(4)
C6 C5 N1 Co1 -1.1(5)
C9 C10 N2 C6 3.1(7)
C11 C10 N2 C6 179.7(4)
C9 C10 N2 Co1 178.7(4)
C11 C10 N2 Co1 -4.7(6)
C7 C6 N2 C10 -2.0(7)
C5 C6 N2 C10 177.6(4)
C7 C6 N2 Co1 -177.6(4)
C5 C6 N2 Co1 1.9(5)
C14 C15 N3 C11 -1.2(7)
C14 C15 N3 Co1 -179.3(4)
C12 C11 N3 C15 2.2(7)
C10 C11 N3 C15 -176.0(4)
C12 C11 N3 Co1 -179.4(4)
C10 C11 N3 Co1 2.4(5)
C21 C20 N4 C24 2.4(7)
C21 C20 N4 Co2 -177.4(4)
C23 C24 N4 C20 -2.4(7)
C25 C24 N4 C20 177.8(4)
C23 C24 N4 Co2 177.4(4)
C25 C24 N4 Co2 -2.4(5)
C26 C25 N5 C29 -2.4(7)
C24 C25 N5 C29 176.5(4)
C26 C25 N5 Co2 -176.4(4)
C24 C25 N5 Co2 2.5(5)
C28 C29 N5 C25 2.3(7)
C30 C29 N5 C25 -178.5(4)
C28 C29 N5 Co2 176.3(4)
C30 C29 N5 Co2 -4.5(6)
C33 C34 N6 C30 -1.0(7)
C33 C34 N6 Co2 179.8(4)
C31 C30 N6 C34 1.8(7)
C29 C30 N6 C34 -177.5(4)
C31 C30 N6 Co2 -178.9(4)
C29 C30 N6 Co2 1.8(5)
Co1 C16 Si1 C19 -56.2(3)
Co1 C16 Si1 C18 -172.9(2)
Co1 C16 Si1 C17 66.9(3)
Co2 C35 Si2 C36 -175.2(3)
Co2 C35 Si2 C38 -57.6(3)
Co2 C35 Si2 C37 66.2(3)
C10 N2 Co1 N3 4.9(4)
C6 N2 Co1 N3 -179.5(4)
C10 N2 Co1 N1 -177.7(4)
C6 N2 Co1 N1 -2.1(4)
C10 N2 Co1 C16 -86.1(8)
C6 N2 Co1 C16 89.5(8)
C15 N3 Co1 N2 174.3(4)
C11 N3 Co1 N2 -3.9(3)
C15 N3 Co1 N1 165.5(5)
C11 N3 Co1 N1 -12.6(8)
C15 N3 Co1 C16 -22.9(4)
C11 N3 Co1 C16 158.9(3)
C1 N1 Co1 N2 -176.3(4)
C5 N1 Co1 N2 1.7(3)
C1 N1 Co1 N3 -167.5(5)
C5 N1 Co1 N3 10.4(8)
C1 N1 Co1 C16 20.9(5)
C5 N1 Co1 C16 -161.1(4)
Si1 C16 Co1 N2 -1.7(9)
Si1 C16 Co1 N3 -90.2(3)
Si1 C16 Co1 N1 87.3(3)
C25 N5 Co2 N4 -3.1(4)
C29 N5 Co2 N4 -177.1(4)
C25 N5 Co2 N6 178.4(4)
C29 N5 Co2 N6 4.4(4)
C25 N5 Co2 C35 87.6(7)
C29 N5 Co2 C35 -86.4(7)
C20 N4 Co2 N5 -177.3(5)
C24 N4 Co2 N5 2.9(3)
C20 N4 Co2 N6 -172.0(5)
C24 N4 Co2 N6 8.2(8)
C20 N4 Co2 C35 23.1(5)
C24 N4 Co2 C35 -156.7(4)
C34 N6 Co2 N5 175.9(4)
C30 N6 Co2 N5 -3.3(3)
C34 N6 Co2 N4 170.6(5)
C30 N6 Co2 N4 -8.6(8)
C34 N6 Co2 C35 -24.4(4)
C30 N6 Co2 C35 156.4(3)
Si2 C35 Co2 N5 -0.4(8)
Si2 C35 Co2 N4 87.3(3)
Si2 C35 Co2 N6 -88.4(3)
